data_7154294
loop_
_publ_author_name
'Vijayadas, Kuruppanthara N.'
'Kotmale, Amol S.'
'Thorat, Shridhar H.'
'Gonnade, Rajesh G.'
'Nair, Roshna V.'
'Rajamohanan, Pattuparambil R.'
'Sanjayan, Gangadhar J.'

_publ_section_title
;
 Reversal of H-bonding direction by N-sulfonation in a synthetic
 reverse-turn peptide motif.
;
_journal_issue 10
_journal_name_full 'Organic &amp; biomolecular chemistry'
_journal_page_first 3064
_journal_page_last 3069
_journal_paper_doi 10.1039/c4ob02438a
_journal_volume 13
_journal_year 2015
_chemical_absolute_configuration rmad
_chemical_formula_moiety 'C19 H20 Br N3 O4 S'
_chemical_formula_sum 'C19 H20 Br N3 O4 S'
_chemical_formula_weight 466.35
_chemical_name_systematic
; 
 ? 
;
_space_group_IT_number 19
_symmetry_cell_setting orthorhombic
_symmetry_space_group_name_Hall 'P 2ac 2ab'
_symmetry_space_group_name_H-M 'P 21 21 21'
_atom_sites_solution_hydrogens geom
_atom_sites_solution_primary direct
_atom_sites_solution_secondary difmap
_audit_creation_method SHELXL-97
_audit_update_record
;
2014-09-27 deposited with the CCDC.
2015-01-13 downloaded from the CCDC.
;
_cell_angle_alpha 90.00
_cell_angle_beta 90.00
_cell_angle_gamma 90.00
_cell_formula_units_Z 4
_cell_length_a 9.2942(10)
_cell_length_b 13.9119(13)
_cell_length_c 15.3096(17)
_cell_measurement_reflns_used 2265
_cell_measurement_temperature 296(2)
_cell_measurement_theta_max 23.00
_cell_measurement_theta_min 2.64
_cell_volume 1979.5(4)
_computing_cell_refinement 'Bruker SAINT'
_computing_data_collection 'Bruker APEX2'
_computing_data_reduction 'Bruker SAINT'
_computing_molecular_graphics 'Bruker SHELXTL'
_computing_publication_material 'Bruker SHELXTL'
_computing_structure_refinement 'SHELXL-97 (Sheldrick, 2008)'
_computing_structure_solution 'SHELXS-97 (Sheldrick, 2008)'
_diffrn_ambient_temperature 296(2)
_diffrn_measured_fraction_theta_full 0.993
_diffrn_measured_fraction_theta_max 0.993
_diffrn_measurement_device 'Bruker APEX-II CCD'
_diffrn_measurement_device_type 'CCD Area Detector'
_diffrn_measurement_method '\f and \w scans'
_diffrn_radiation_monochromator graphite
_diffrn_radiation_source 'fine-focus sealed tube'
_diffrn_radiation_type MoK\a
_diffrn_radiation_wavelength 0.71073
_diffrn_reflns_av_R_equivalents 0.0378
_diffrn_reflns_av_sigmaI/netI 0.0824
_diffrn_reflns_limit_h_max 12
_diffrn_reflns_limit_h_min -12
_diffrn_reflns_limit_k_max 18
_diffrn_reflns_limit_k_min -15
_diffrn_reflns_limit_l_max 20
_diffrn_reflns_limit_l_min -20
_diffrn_reflns_number 11118
_diffrn_reflns_theta_full 28.31
_diffrn_reflns_theta_max 28.31
_diffrn_reflns_theta_min 2.56
_exptl_absorpt_coefficient_mu 2.213
_exptl_absorpt_correction_T_max 0.6785
_exptl_absorpt_correction_T_min 0.4359
_exptl_absorpt_correction_type multi-scan
_exptl_absorpt_process_details 'BRUKER SADABS'
_exptl_crystal_colour COLOURLESS
_exptl_crystal_density_diffrn 1.565
_exptl_crystal_density_method 'not measured'
_exptl_crystal_description NEEDLE
_exptl_crystal_F_000 952
_exptl_crystal_recrystallization_method 'Re-crystallisation from solvent: Dichloromethane - Methaol'
_exptl_crystal_size_max 0.45
_exptl_crystal_size_mid 0.23
_exptl_crystal_size_min 0.19
_refine_diff_density_max 0.463
_refine_diff_density_min -0.304
_refine_diff_density_rms 0.057
_refine_ls_abs_structure_details 'Flack H D (1983), Acta Cryst. A39, 876-881'
_refine_ls_abs_structure_Flack 0.013(8)
_refine_ls_extinction_method none
_refine_ls_goodness_of_fit_ref 0.988
_refine_ls_hydrogen_treatment constr
_refine_ls_matrix_type full
_refine_ls_number_parameters 254
_refine_ls_number_reflns 4865
_refine_ls_number_restraints 0
_refine_ls_restrained_S_all 0.988
_refine_ls_R_factor_all 0.0868
_refine_ls_R_factor_gt 0.0432
_refine_ls_shift/su_max 0.000
_refine_ls_shift/su_mean 0.000
_refine_ls_structure_factor_coef Fsqd
_refine_ls_weighting_details 'calc w=1/[\s^2^(Fo^2^)+(0.0122P)^2^+0.0000P] where P=(Fo^2^+2Fc^2^)/3'
_refine_ls_weighting_scheme calc
_refine_ls_wR_factor_gt 0.0801
_refine_ls_wR_factor_ref 0.0926
_reflns_number_gt 3065
_reflns_number_total 4865
_reflns_threshold_expression >2sigma(I)
_cod_data_source_file c4ob02438a2.cif
_cod_data_source_block 6
_cod_depositor_comments
;
The following automatic conversions were performed:

'_symmetry_cell_setting' value 'ORTHORHOMBIC' changed to
'orthorhombic' according to
/usr/data/users/saulius/crontab/automatic-downloads/rss-feeds/RSC/lib/dictionaries/cif_core.dic
dictionary named 'cif_core.dic' version 2.4.2 from
2011-04-26.

'_exptl_absorpt_correction_type' value 'MULTI-SCAN'
changed to 'multi-scan' according to
/usr/data/users/saulius/crontab/automatic-downloads/rss-feeds/RSC/lib/dictionaries/cif_core.dic
dictionary named 'cif_core.dic' version 2.4.2 from 2011-04-26.

Automatic conversion script
Id: cif_fix_values 2935 2014-11-11 08:27:57Z andrius 

 Adding full bibliography for 7154289--7154295.cif.
;
_cod_original_sg_symbol_H-M P2(1)2(1)2(1)
_cod_database_code 7154294

loop_
_symmetry_equiv_pos_as_xyz
'x, y, z'
'x+1/2, -y+1/2, -z'
'-x, y+1/2, -z+1/2'
'-x+1/2, -y, z+1/2'

loop_
_atom_site_label
_atom_site_type_symbol
_atom_site_fract_x
_atom_site_fract_y
_atom_site_fract_z
_atom_site_U_iso_or_equiv
_atom_site_adp_type
_atom_site_occupancy
_atom_site_symmetry_multiplicity
_atom_site_calc_flag
_atom_site_refinement_flags
S1 S 0.63813(10) 0.55350(5) 0.69375(5) 0.0417(2) Uani 1 1 d .
O1 O 0.1373(3) 0.39532(17) 0.62865(17) 0.0595(7) Uani 1 1 d .
O2 O 0.6289(3) 0.47010(16) 0.74819(14) 0.0565(6) Uani 1 1 d .
O3 O 0.7269(3) 0.63151(17) 0.72356(17) 0.0645(8) Uani 1 1 d .
O4 O 0.6343(3) 0.32104(15) 0.59200(17) 0.0548(6) Uani 1 1 d .
N1 N 0.3712(3) 0.44466(17) 0.62224(17) 0.0442(7) Uani 1 1 d .
H1N H 0.4578 0.4246 0.6143 0.053 Uiso 1 1 calc R
N2 N 0.6879(3) 0.51540(17) 0.59838(16) 0.0376(6) Uani 1 1 d .
N3 N 0.8625(3) 0.28085(16) 0.62881(16) 0.0394(6) Uani 1 1 d .
H7N H 0.9450 0.3055 0.6410 0.047 Uiso 1 1 calc R
Br1 Br 0.85180(5) -0.15546(2) 0.64940(3) 0.07455(17) Uani 1 1 d .
C1 C 0.2643(4) 0.3770(2) 0.6172(2) 0.0431(8) Uani 1 1 d .
C2 C 0.3543(4) 0.5436(2) 0.6390(2) 0.0421(7) Uani 1 1 d .
C4 C 0.4464(4) 0.6983(2) 0.6861(2) 0.0499(9) Uani 1 1 d .
H4 H 0.5228 0.7352 0.7065 0.060 Uiso 1 1 calc R
C5 C 0.3152(4) 0.7408(2) 0.6712(2) 0.0590(11) Uani 1 1 d .
H5 H 0.3013 0.8057 0.6832 0.071 Uiso 1 1 calc R
C6 C 0.2056(5) 0.6862(3) 0.6386(3) 0.0663(12) Uani 1 1 d .
H6 H 0.1174 0.7150 0.6269 0.080 Uiso 1 1 calc R
C7 C 0.2226(4) 0.5900(3) 0.6229(3) 0.0638(12) Uani 1 1 d .
H7 H 0.1456 0.5547 0.6012 0.077 Uiso 1 1 calc R
C8 C 0.8104(3) 0.4470(2) 0.5957(2) 0.0384(8) Uani 1 1 d .
H8 H 0.8823 0.4633 0.6401 0.046 Uiso 1 1 calc R
C9 C 0.8701(5) 0.4635(2) 0.5045(2) 0.0562(9) Uani 1 1 d .
H9A H 0.9713 0.4467 0.5018 0.067 Uiso 1 1 calc R
H9B H 0.8180 0.4257 0.4617 0.067 Uiso 1 1 calc R
C10 C 0.8489(6) 0.5685(3) 0.4889(3) 0.0831(13) Uani 1 1 d .
H10A H 0.8493 0.5829 0.4270 0.100 Uiso 1 1 calc R
H10B H 0.9235 0.6059 0.5174 0.100 Uiso 1 1 calc R
C11 C 0.7038(4) 0.5889(3) 0.5286(3) 0.0596(10) Uani 1 1 d .
H11A H 0.7006 0.6533 0.5529 0.072 Uiso 1 1 calc R
H11B H 0.6281 0.5826 0.4853 0.072 Uiso 1 1 calc R
C12 C 0.7583(4) 0.3439(2) 0.6072(2) 0.0378(7) Uani 1 1 d .
C13 C 0.8543(4) 0.1806(2) 0.63399(19) 0.0378(7) Uani 1 1 d .
C14 C 0.9773(4) 0.1308(2) 0.6582(3) 0.0480(9) Uani 1 1 d .
H14 H 1.0607 0.1648 0.6714 0.058 Uiso 1 1 calc R
C15 C 0.9781(4) 0.0316(2) 0.6631(3) 0.0550(10) Uani 1 1 d .
H15 H 1.0613 -0.0009 0.6796 0.066 Uiso 1 1 calc R
C16 C 0.8547(4) -0.0188(2) 0.6433(2) 0.0469(8) Uani 1 1 d .
C17 C 0.7312(4) 0.0291(2) 0.6215(2) 0.0529(10) Uani 1 1 d .
H17 H 0.6475 -0.0053 0.6101 0.063 Uiso 1 1 calc R
C18 C 0.7300(4) 0.1280(2) 0.6163(2) 0.0506(10) Uani 1 1 d .
H18 H 0.6458 0.1598 0.6010 0.061 Uiso 1 1 calc R
C19 C 0.3135(4) 0.2782(2) 0.5976(2) 0.0504(9) Uani 1 1 d .
H19A H 0.3314 0.2446 0.6513 0.076 Uiso 1 1 calc R
H19B H 0.4004 0.2809 0.5638 0.076 Uiso 1 1 calc R
H19C H 0.2405 0.2450 0.5650 0.076 Uiso 1 1 calc R
C3P C 0.4660(4) 0.6001(2) 0.6706(2) 0.0396(8) Uani 1 1 d .

loop_
_atom_site_aniso_label
_atom_site_aniso_U_11
_atom_site_aniso_U_22
_atom_site_aniso_U_33
_atom_site_aniso_U_23
_atom_site_aniso_U_13
_atom_site_aniso_U_12
S1 0.0413(5) 0.0344(4) 0.0493(5) -0.0046(3) -0.0091(4) 0.0025(4)
O1 0.0264(13) 0.0542(14) 0.098(2) -0.0060(13) 0.0008(15) -0.0039(12)
O2 0.0648(17) 0.0514(13) 0.0531(14) 0.0100(11) -0.0048(14) 0.0141(14)
O3 0.0585(17) 0.0483(15) 0.0867(19) -0.0232(13) -0.0237(15) -0.0036(12)
O4 0.0299(14) 0.0356(12) 0.0989(19) -0.0017(11) -0.0085(14) -0.0008(11)
N1 0.0265(14) 0.0349(13) 0.0712(19) -0.0041(12) -0.0012(14) -0.0010(12)
N2 0.0359(17) 0.0316(12) 0.0454(15) 0.0032(12) -0.0044(13) 0.0034(11)
N3 0.0253(14) 0.0318(12) 0.0611(18) 0.0022(11) -0.0050(14) -0.0031(12)
Br1 0.0844(3) 0.03430(18) 0.1049(4) 0.0004(2) -0.0063(3) 0.0091(2)
C1 0.035(2) 0.0413(18) 0.053(2) -0.0028(15) -0.0041(16) -0.0046(16)
C2 0.0374(17) 0.0335(15) 0.0554(19) -0.0013(14) 0.0047(18) 0.0038(16)
C4 0.061(3) 0.0347(17) 0.054(2) -0.0073(16) -0.0001(19) -0.0004(18)
C5 0.069(3) 0.0340(17) 0.074(3) 0.0018(17) 0.008(2) 0.0156(19)
C6 0.049(3) 0.047(2) 0.102(3) 0.005(2) 0.003(2) 0.0199(19)
C7 0.037(2) 0.051(2) 0.103(3) -0.004(2) -0.007(2) 0.0083(18)
C8 0.0246(17) 0.0338(16) 0.057(2) -0.0027(15) -0.0042(14) 0.0020(13)
C9 0.058(2) 0.0473(19) 0.064(2) 0.0071(17) 0.015(2) 0.004(2)
C10 0.083(3) 0.076(3) 0.090(3) 0.028(2) 0.021(3) 0.017(3)
C11 0.060(3) 0.059(2) 0.059(2) 0.0153(19) 0.002(2) 0.0121(19)
C12 0.0275(18) 0.0362(16) 0.0498(19) -0.0011(16) -0.0002(15) -0.0020(15)
C13 0.0285(16) 0.0348(15) 0.0501(19) 0.0017(13) 0.0000(17) 0.0014(14)
C14 0.0320(19) 0.0438(19) 0.068(2) 0.0042(18) -0.0044(18) 0.0000(15)
C15 0.042(2) 0.045(2) 0.079(3) 0.0054(19) -0.002(2) 0.0139(17)
C16 0.054(2) 0.0319(15) 0.055(2) -0.0019(15) -0.003(2) 0.0065(18)
C17 0.040(2) 0.0385(19) 0.080(3) 0.0007(18) -0.0138(19) -0.0066(16)
C18 0.037(2) 0.0327(17) 0.082(3) 0.0032(17) -0.0184(19) 0.0016(15)
C19 0.040(2) 0.0435(19) 0.068(2) -0.0026(17) -0.0008(18) -0.0114(16)
C3P 0.043(2) 0.0324(16) 0.044(2) -0.0019(14) 0.0007(15) 0.0031(15)

loop_
_atom_type_symbol
_atom_type_description
_atom_type_scat_dispersion_real
_atom_type_scat_dispersion_imag
_atom_type_scat_source
C C 0.0033 0.0016 'International Tables Vol C Tables 4.2.6.8 and 6.1.1.4'
H H 0.0000 0.0000 'International Tables Vol C Tables 4.2.6.8 and 6.1.1.4'
N N 0.0061 0.0033 'International Tables Vol C Tables 4.2.6.8 and 6.1.1.4'
Br Br -0.2901 2.4595 'International Tables Vol C Tables 4.2.6.8 and 6.1.1.4'
S S 0.1246 0.1234 'International Tables Vol C Tables 4.2.6.8 and 6.1.1.4'
O O 0.0106 0.0060 'International Tables Vol C Tables 4.2.6.8 and 6.1.1.4'

loop_
_geom_angle_atom_site_label_1
_geom_angle_atom_site_label_2
_geom_angle_atom_site_label_3
_geom_angle
O2 S1 O3 117.48(16)
O2 S1 N2 106.06(13)
O3 S1 N2 111.66(16)
O2 S1 C3P 111.14(17)
O3 S1 C3P 107.90(15)
N2 S1 C3P 101.46(14)
C1 N1 C2 126.9(3)
C1 N1 H1N 116.6
C2 N1 H1N 116.6
C8 N2 C11 110.2(3)
C8 N2 S1 117.0(2)
C11 N2 S1 116.8(2)
C12 N3 C13 128.6(3)
C12 N3 H7N 115.7
C13 N3 H7N 115.7
O1 C1 N1 123.3(3)
O1 C1 C19 121.5(3)
N1 C1 C19 115.2(3)
C3P C2 C7 116.8(3)
C3P C2 N1 122.2(3)
C7 C2 N1 120.9(3)
C5 C4 C3P 120.5(4)
C5 C4 H4 119.7
C3P C4 H4 119.7
C6 C5 C4 118.9(3)
C6 C5 H5 120.6
C4 C5 H5 120.6
C5 C6 C7 121.5(4)
C5 C6 H6 119.3
C7 C6 H6 119.3
C6 C7 C2 121.3(4)
C6 C7 H7 119.4
C2 C7 H7 119.4
N2 C8 C9 102.0(3)
N2 C8 C12 110.9(2)
C9 C8 C12 111.4(3)
N2 C8 H8 110.8
C9 C8 H8 110.8
C12 C8 H8 110.8
C10 C9 C8 104.3(3)
C10 C9 H9A 110.9
C8 C9 H9A 110.9
C10 C9 H9B 110.9
C8 C9 H9B 110.9
H9A C9 H9B 108.9
C9 C10 C11 103.8(4)
C9 C10 H10A 111.0
C11 C10 H10A 111.0
C9 C10 H10B 111.0
C11 C10 H10B 111.0
H10A C10 H10B 109.0
N2 C11 C10 104.4(3)
N2 C11 H11A 110.9
C10 C11 H11A 110.9
N2 C11 H11B 110.9
C10 C11 H11B 110.9
H11A C11 H11B 108.9
O4 C12 N3 123.8(3)
O4 C12 C8 121.7(3)
N3 C12 C8 114.3(3)
C14 C13 C18 118.2(3)
C14 C13 N3 117.9(3)
C18 C13 N3 123.9(3)
C15 C14 C13 121.2(3)
C15 C14 H14 119.4
C13 C14 H14 119.4
C16 C15 C14 119.4(3)
C16 C15 H15 120.3
C14 C15 H15 120.3
C17 C16 C15 120.3(3)
C17 C16 Br1 119.1(3)
C15 C16 Br1 120.6(3)
C16 C17 C18 120.5(3)
C16 C17 H17 119.8
C18 C17 H17 119.8
C17 C18 C13 120.4(3)
C17 C18 H18 119.8
C13 C18 H18 119.8
C1 C19 H19A 109.5
C1 C19 H19B 109.5
H19A C19 H19B 109.5
C1 C19 H19C 109.5
H19A C19 H19C 109.5
H19B C19 H19C 109.5
C2 C3P C4 121.0(3)
C2 C3P S1 122.7(2)
C4 C3P S1 116.3(3)

loop_
_geom_bond_atom_site_label_1
_geom_bond_atom_site_label_2
_geom_bond_distance
S1 O2 1.431(2)
S1 O3 1.438(2)
S1 N2 1.621(3)
S1 C3P 1.762(3)
O1 C1 1.220(4)
O4 C12 1.218(4)
N1 C1 1.372(4)
N1 C2 1.408(4)
N1 H1N 0.8600
N2 C8 1.485(4)
N2 C11 1.486(4)
N3 C12 1.349(4)
N3 C13 1.399(3)
N3 H7N 0.8600
Br1 C16 1.904(3)
C1 C19 1.479(5)
C2 C3P 1.389(5)
C2 C7 1.406(5)
C4 C5 1.374(5)
C4 C3P 1.399(4)
C4 H4 0.9300
C5 C6 1.366(5)
C5 H5 0.9300
C6 C7 1.368(5)
C6 H6 0.9300
C7 H7 0.9300
C8 C9 1.519(5)
C8 C12 1.523(4)
C8 H8 0.9800
C9 C10 1.493(5)
C9 H9A 0.9700
C9 H9B 0.9700
C10 C11 1.506(6)
C10 H10A 0.9700
C10 H10B 0.9700
C11 H11A 0.9700
C11 H11B 0.9700
C13 C14 1.387(4)
C13 C18 1.394(5)
C14 C15 1.383(4)
C14 H14 0.9300
C15 C16 1.378(5)
C15 H15 0.9300
C16 C17 1.368(5)
C17 C18 1.378(4)
C17 H17 0.9300
C18 H18 0.9300
C19 H19A 0.9600
C19 H19B 0.9600
C19 H19C 0.9600

loop_
_geom_torsion_atom_site_label_1
_geom_torsion_atom_site_label_2
_geom_torsion_atom_site_label_3
_geom_torsion_atom_site_label_4
_geom_torsion
O2 S1 N2 C8 -47.1(3)
O3 S1 N2 C8 82.0(2)
C3P S1 N2 C8 -163.3(2)
O2 S1 N2 C11 179.2(2)
O3 S1 N2 C11 -51.7(3)
C3P S1 N2 C11 63.0(3)
C2 N1 C1 O1 -1.4(5)
C2 N1 C1 C19 179.3(3)
C1 N1 C2 C3P 158.6(3)
C1 N1 C2 C7 -22.5(5)
C3P C4 C5 C6 -2.0(6)
C4 C5 C6 C7 1.8(7)
C5 C6 C7 C2 -0.5(7)
C3P C2 C7 C6 -0.6(6)
N1 C2 C7 C6 -179.7(4)
C11 N2 C8 C9 -18.1(3)
S1 N2 C8 C9 -154.7(2)
C11 N2 C8 C12 -136.8(3)
S1 N2 C8 C12 86.6(3)
N2 C8 C9 C10 35.1(4)
C12 C8 C9 C10 153.4(3)
C8 C9 C10 C11 -39.4(5)
C8 N2 C11 C10 -5.6(4)
S1 N2 C11 C10 131.1(3)
C9 C10 C11 N2 27.5(4)
C13 N3 C12 O4 3.4(5)
C13 N3 C12 C8 -171.7(3)
N2 C8 C12 O4 21.6(4)
C9 C8 C12 O4 -91.3(4)
N2 C8 C12 N3 -163.1(3)
C9 C8 C12 N3 84.0(4)
C12 N3 C13 C14 -179.8(3)
C12 N3 C13 C18 0.2(5)
C18 C13 C14 C15 1.3(5)
N3 C13 C14 C15 -178.7(3)
C13 C14 C15 C16 0.2(6)
C14 C15 C16 C17 -2.0(6)
C14 C15 C16 Br1 -179.9(3)
C15 C16 C17 C18 2.1(6)
Br1 C16 C17 C18 -179.9(3)
C16 C17 C18 C13 -0.6(6)
C14 C13 C18 C17 -1.1(5)
N3 C13 C18 C17 178.9(3)
C7 C2 C3P C4 0.5(5)
N1 C2 C3P C4 179.5(3)
C7 C2 C3P S1 -179.7(3)
N1 C2 C3P S1 -0.7(4)
C5 C4 C3P C2 0.8(5)
C5 C4 C3P S1 -179.0(3)
O2 S1 C3P C2 -50.9(3)
O3 S1 C3P C2 179.0(3)
N2 S1 C3P C2 61.5(3)
O2 S1 C3P C4 129.0(3)
O3 S1 C3P C4 -1.2(3)
N2 S1 C3P C4 -118.6(3)
